data_2239896
loop_
_publ_author_name
'Diamond, Louise M.'
'Slawin, Alexandra M. Z.'
'Woollins, J. Derek'

_publ_section_title
;
 Crystal structure of
 2-phenyl-2\l^4^,3-ditelluratetracyclo[5.5.2.0^4,13^.0^10,14^]tetradeca-1(12),4,6,10,13-pentaen-2-ylium
 trifluoromethanesulfonate
;
_journal_coeditor_code TK5334
_journal_issue 9
_journal_name_full 'Acta Crystallographica Section E'
_journal_page_first o1003
_journal_page_last o1004
_journal_paper_doi 10.1107/S1600536814018170
_journal_volume 70
_journal_year 2014
_chemical_formula_iupac 'C18 H13 Te2 + , C F3 O3 S -'
_chemical_formula_moiety 'C18 H13 Te2 + , C F3 O3 S -'
_chemical_formula_sum 'C19 H13 F3 O3 S Te2'
_chemical_formula_weight 633.57
_chemical_name_systematic
'2-Phenyl-2\l^4^,3-ditelluratetracyclo[5.5.2.0^4,13^.0^10,14^]tetradeca-1(12),4,6,10,13-pentaen-2-ylium trifluoromethanesulfonate'
_space_group_IT_number 14
_symmetry_cell_setting monoclinic
_symmetry_space_group_name_Hall '-P 2ybc'
_symmetry_space_group_name_H-M 'P 1 21/c 1'
_atom_sites_solution_hydrogens geom
_atom_sites_solution_primary direct
_atom_sites_solution_secondary difmap
_cell_angle_alpha 90.0000
_cell_angle_beta 102.808(6)
_cell_angle_gamma 90.0000
_cell_formula_units_Z 4
_cell_length_a 10.687(2)
_cell_length_b 15.264(3)
_cell_length_c 12.242(3)
_cell_measurement_reflns_used 6711
_cell_measurement_temperature 93
_cell_measurement_theta_max 25.35
_cell_measurement_theta_min 2.17
_cell_volume 1947.3(7)
_computing_cell_refinement 'CrystalClear-SM Expert (Rigaku, 2009)'
_computing_data_collection 'CrystalClear-SM Expert (Rigaku, 2009)'
_computing_data_reduction 'CrystalClear-SM Expert (Rigaku, 2009)'
_computing_molecular_graphics 'CrystalStructure (Rigaku, 2014)'
_computing_publication_material 'CrystalStructure (Rigaku, 2014)'
_computing_structure_refinement 'SHELXL2013 (Sheldrick, 2008)'
_computing_structure_solution 'SHELXS97 (Sheldrick, 2008)'
_diffrn_ambient_temperature 93
_diffrn_detector_area_resol_mean 14.629
_diffrn_measured_fraction_theta_full 0.964
_diffrn_measured_fraction_theta_max 0.995
_diffrn_measurement_device_type 'Rigaku Mercury70'
_diffrn_measurement_method \w
_diffrn_radiation_type 'Mo K\a'
_diffrn_radiation_wavelength 0.71075
_diffrn_reflns_av_R_equivalents 0.0526
_diffrn_reflns_limit_h_max 9
_diffrn_reflns_limit_h_min -12
_diffrn_reflns_limit_k_max 16
_diffrn_reflns_limit_k_min -18
_diffrn_reflns_limit_l_max 14
_diffrn_reflns_limit_l_min -13
_diffrn_reflns_number 11783
_diffrn_reflns_theta_full 25.242
_diffrn_reflns_theta_max 24.998
_diffrn_reflns_theta_min 2.166
_diffrn_standards_number 0
_exptl_absorpt_coefficient_mu 3.149
_exptl_absorpt_correction_T_max 0.910
_exptl_absorpt_correction_T_min 0.619
_exptl_absorpt_correction_type multi-scan
_exptl_absorpt_process_details '(<i>REQAB</i>; Rigaku, 1998)'
_exptl_crystal_colour red
_exptl_crystal_density_diffrn 2.161
_exptl_crystal_density_method 'not measured'
_exptl_crystal_description prism
_exptl_crystal_F_000 1192.00
_exptl_crystal_size_max 0.06
_exptl_crystal_size_mid 0.03
_exptl_crystal_size_min 0.03
_refine_diff_density_max 1.19
_refine_diff_density_min -1.03
_refine_ls_extinction_method none
_refine_ls_goodness_of_fit_ref 1.074
_refine_ls_hydrogen_treatment constr
_refine_ls_number_parameters 253
_refine_ls_number_reflns 3407
_refine_ls_number_restraints 0
_refine_ls_R_factor_all 0.0493
_refine_ls_R_factor_gt 0.0409
_refine_ls_shift/su_max 0.001
_refine_ls_structure_factor_coef Fsqd
_refine_ls_weighting_details 'w = 1/[\s^2^(Fo^2^)+(0.0442P)^2^+0.2589P] where P=(Fo^2^+2Fc^2^)/3'
_refine_ls_weighting_scheme calc
_refine_ls_wR_factor_gt 0.0942
_refine_ls_wR_factor_ref 0.0998
_reflns_number_gt 2926
_reflns_number_total 3407
_reflns_threshold_expression F^2^>2\s(F^2^)
_cod_data_source_file tk5334sup1.cif
_cod_data_source_block I
_cod_original_cell_volume 1947.4(7)
_cod_original_sg_symbol_H-M 'P 21/c'
_cod_database_code 2239896
_cod_database_fobs_code 2239896

loop_
_symmetry_equiv_pos_site_id
_symmetry_equiv_pos_as_xyz
1 +X,+Y,+Z
2 -X,1/2+Y,1/2-Z
3 -X,-Y,-Z
4 +X,1/2-Y,1/2+Z

loop_
_atom_site_type_symbol
_atom_site_label
_atom_site_fract_x
_atom_site_fract_y
_atom_site_fract_z
_atom_site_U_iso_or_equiv
_atom_site_adp_type
_atom_site_calc_flag
_atom_site_refinement_flags
_atom_site_occupancy
Te Te1 0.92263(3) 0.03268(2) 0.27873(3) 0.03050(15) Uani d . 1
Te Te2 1.06486(3) 0.15215(2) 0.19281(3) 0.03058(15) Uani d . 1
S S1 1.22291(14) 0.36194(10) 0.05449(12) 0.0343(3) Uani d . 1
F F1 1.3368(4) 0.2922(3) -0.0924(3) 0.0736(12) Uani d . 1
F F2 1.4264(3) 0.4088(3) -0.0175(3) 0.0663(11) Uani d . 1
F F3 1.4490(3) 0.2900(3) 0.0760(3) 0.0580(10) Uani d . 1
O O1 1.1412(4) 0.4067(3) -0.0381(3) 0.0504(11) Uani d . 1
O O2 1.1831(5) 0.2769(3) 0.0794(4) 0.0708(15) Uani d . 1
O O3 1.2729(4) 0.4160(3) 0.1503(3) 0.0561(12) Uani d . 1
C C1 0.8098(5) 0.0140(3) 0.1162(4) 0.0306(12) Uani d . 1
C C2 0.7081(5) -0.0459(4) 0.0972(4) 0.0336(13) Uani d . 1
C C3 0.6348(5) -0.0581(4) -0.0142(5) 0.0369(13) Uani d . 1
C C4 0.6668(5) -0.0150(3) -0.1026(5) 0.0339(13) Uani d . 1
C C5 0.7726(5) 0.0419(3) -0.0806(4) 0.0254(12) Uani d . 1
C C6 0.7958(5) 0.0781(3) -0.1800(4) 0.0323(12) Uani d . 1
C C7 0.8986(6) 0.1343(4) -0.1715(5) 0.0348(13) Uani d . 1
C C8 0.9751(6) 0.1531(3) -0.0650(5) 0.0323(13) Uani d . 1
C C9 0.9514(5) 0.1190(3) 0.0320(4) 0.0311(12) Uani d . 1
C C10 0.8473(5) 0.0597(3) 0.0259(4) 0.0272(11) Uani d . 1
C C11 0.6098(6) -0.0171(4) -0.2265(5) 0.0393(14) Uani d . 1
C C12 0.6954(6) 0.0459(4) -0.2789(5) 0.0398(14) Uani d . 1
C C13 0.8004(5) 0.1217(3) 0.3394(5) 0.0321(12) Uani d . 1
C C14 0.8276(6) 0.1392(4) 0.4527(5) 0.0383(14) Uani d . 1
C C15 0.7547(5) 0.1992(4) 0.4949(5) 0.0378(13) Uani d . 1
C C16 0.6548(5) 0.2397(4) 0.4255(5) 0.0374(13) Uani d . 1
C C17 0.6254(5) 0.2217(4) 0.3126(5) 0.0405(14) Uani d . 1
C C18 0.6985(5) 0.1620(3) 0.2671(5) 0.0341(13) Uani d . 1
C C19 1.3656(6) 0.3386(4) 0.0029(5) 0.0411(15) Uani d . 1
H H2 0.68829 -0.07808 0.15763 0.0403 Uiso calc R 1
H H3 0.56297 -0.09649 -0.02735 0.0443 Uiso calc R 1
H H7 0.91742 0.15997 -0.23669 0.0417 Uiso calc R 1
H H8 1.04654 0.19114 -0.06005 0.0387 Uiso calc R 1
H H11A 0.51973 0.00346 -0.24279 0.0472 Uiso calc R 1
H H11B 0.61218 -0.07721 -0.25642 0.0472 Uiso calc R 1
H H12A 0.73565 0.01444 -0.33292 0.0478 Uiso calc R 1
H H12B 0.64423 0.09538 -0.31778 0.0478 Uiso calc R 1
H H14 0.89646 0.10994 0.50143 0.0460 Uiso calc R 1
H H15 0.77437 0.21228 0.57267 0.0453 Uiso calc R 1
H H16 0.60456 0.28089 0.45527 0.0449 Uiso calc R 1
H H17 0.55472 0.25015 0.26522 0.0486 Uiso calc R 1
H H18 0.67911 0.14935 0.18917 0.0409 Uiso calc R 1

loop_
_atom_site_aniso_label
_atom_site_aniso_U_11
_atom_site_aniso_U_22
_atom_site_aniso_U_33
_atom_site_aniso_U_12
_atom_site_aniso_U_13
_atom_site_aniso_U_23
Te1 0.0320(2) 0.0332(3) 0.0270(2) 0.00187(14) 0.00796(17) 0.00255(15)
Te2 0.0295(3) 0.0324(3) 0.0307(2) -0.00155(14) 0.00854(18) -0.00344(15)
S1 0.0339(8) 0.0419(8) 0.0283(8) -0.0023(6) 0.0093(6) -0.0031(6)
F1 0.073(3) 0.106(3) 0.040(2) 0.035(3) 0.009(2) -0.018(2)
F2 0.043(2) 0.092(3) 0.066(3) -0.004(2) 0.0170(19) 0.030(2)
F3 0.055(2) 0.080(3) 0.038(2) 0.022(2) 0.0064(17) 0.0081(19)
O1 0.033(2) 0.075(3) 0.043(2) 0.015(2) 0.0056(19) 0.005(2)
O2 0.075(3) 0.069(3) 0.069(3) -0.039(3) 0.019(3) 0.007(3)
O3 0.056(3) 0.068(3) 0.041(2) 0.011(2) 0.004(2) -0.026(2)
C1 0.035(3) 0.033(3) 0.024(3) 0.006(2) 0.007(2) -0.001(2)
C2 0.025(3) 0.049(3) 0.028(3) -0.003(2) 0.008(2) -0.015(3)
C3 0.034(3) 0.038(3) 0.043(3) -0.009(2) 0.015(3) -0.008(3)
C4 0.032(3) 0.040(3) 0.030(3) 0.001(2) 0.008(3) -0.008(3)
C5 0.029(3) 0.022(3) 0.029(3) 0.004(2) 0.012(2) -0.002(2)
C6 0.038(3) 0.031(3) 0.028(3) 0.003(2) 0.007(2) -0.003(2)
C7 0.047(4) 0.032(3) 0.029(3) 0.005(3) 0.016(3) 0.006(2)
C8 0.038(3) 0.025(3) 0.037(3) -0.002(2) 0.015(3) 0.002(2)
C9 0.036(3) 0.029(3) 0.027(3) 0.005(2) 0.005(2) -0.002(2)
C10 0.029(3) 0.028(3) 0.028(3) 0.003(2) 0.014(2) -0.003(2)
C11 0.041(3) 0.044(3) 0.032(3) -0.008(3) 0.007(3) -0.006(3)
C12 0.048(4) 0.039(3) 0.033(3) -0.001(3) 0.010(3) -0.001(3)
C13 0.030(3) 0.035(3) 0.032(3) -0.004(2) 0.011(2) 0.006(3)
C14 0.037(3) 0.043(3) 0.035(3) -0.003(3) 0.008(3) -0.002(3)
C15 0.038(3) 0.043(3) 0.033(3) -0.006(3) 0.009(3) -0.003(3)
C16 0.033(3) 0.038(3) 0.043(3) -0.003(3) 0.012(3) -0.004(3)
C17 0.035(3) 0.039(3) 0.048(4) 0.008(3) 0.009(3) 0.011(3)
C18 0.035(3) 0.038(3) 0.029(3) 0.001(2) 0.006(3) 0.004(2)
C19 0.047(4) 0.053(4) 0.023(3) 0.010(3) 0.008(3) 0.008(3)

loop_
_atom_type_symbol
_atom_type_description
_atom_type_scat_dispersion_real
_atom_type_scat_dispersion_imag
_atom_type_scat_source
C C 0.0033 0.0016
;
International Tables for Crystallography
(Vol. C, Tables 4.2.6.8 and 6.1.1.4)
;
H H 0.0000 0.0000
;
International Tables for Crystallography
(Vol. C, Table 6.1.1.4)
;
F F 0.0171 0.0103
;
International Tables for Crystallography
(Vol. C, Tables 4.2.6.8 and 6.1.1.4)
;
O O 0.0106 0.0060
;
International Tables for Crystallography
(Vol. C, Tables 4.2.6.8 and 6.1.1.4)
;
S S 0.1246 0.1234
;
International Tables for Crystallography
(Vol. C, Tables 4.2.6.8 and 6.1.1.4)
;
Te Te -0.5308 1.6751
;
International Tables for Crystallography
(Vol. C, Tables 4.2.6.8 and 6.1.1.4)
;

loop_
_geom_angle_atom_site_label_1
_geom_angle_atom_site_label_2
_geom_angle_atom_site_label_3
_geom_angle
_geom_angle_publ_flag
Te2 Te1 C1 88.70(15) no
Te2 Te1 C13 98.34(15) no
C1 Te1 C13 98.6(2) no
Te1 Te2 C9 86.91(15) no
O1 S1 O2 116.3(3) no
O1 S1 O3 114.9(3) no
O1 S1 C19 103.3(3) no
O2 S1 O3 115.1(3) no
O2 S1 C19 102.2(3) no
O3 S1 C19 102.0(3) no
Te1 C1 C2 120.4(4) no
Te1 C1 C10 117.6(3) no
C2 C1 C10 121.8(4) no
C1 C2 C3 119.1(5) no
C2 C3 C4 120.7(5) no
C3 C4 C5 118.5(5) no
C3 C4 C11 131.9(5) no
C5 C4 C11 109.6(5) no
C4 C5 C6 111.5(4) no
C4 C5 C10 124.7(5) no
C6 C5 C10 123.8(5) no
C5 C6 C7 118.0(4) no
C5 C6 C12 109.5(5) no
C7 C6 C12 132.5(5) no
C6 C7 C8 119.1(5) no
C7 C8 C9 123.0(5) no
Te2 C9 C8 122.3(4) no
Te2 C9 C10 118.5(4) no
C8 C9 C10 119.2(4) no
C1 C10 C5 115.2(4) no
C1 C10 C9 128.0(4) no
C5 C10 C9 116.9(5) no
C4 C11 C12 104.9(4) no
C6 C12 C11 104.4(4) no
Te1 C13 C14 117.7(4) no
Te1 C13 C18 121.1(4) no
C14 C13 C18 121.2(5) no
C13 C14 C15 119.7(5) no
C14 C15 C16 120.1(5) no
C15 C16 C17 120.7(5) no
C16 C17 C18 120.6(5) no
C13 C18 C17 117.7(5) no
S1 C19 F1 111.1(4) no
S1 C19 F2 113.5(4) no
S1 C19 F3 111.3(4) no
F1 C19 F2 107.1(5) no
F1 C19 F3 106.2(5) no
F2 C19 F3 107.2(5) no
C1 C2 H2 120.450 no
C3 C2 H2 120.449 no
C2 C3 H3 119.656 no
C4 C3 H3 119.651 no
C6 C7 H7 120.424 no
C8 C7 H7 120.429 no
C7 C8 H8 118.517 no
C9 C8 H8 118.501 no
C4 C11 H11A 110.757 no
C4 C11 H11B 110.756 no
C12 C11 H11A 110.759 no
C12 C11 H11B 110.756 no
H11A C11 H11B 108.843 no
C6 C12 H12A 110.873 no
C6 C12 H12B 110.872 no
C11 C12 H12A 110.874 no
C11 C12 H12B 110.871 no
H12A C12 H12B 108.910 no
C13 C14 H14 120.132 no
C15 C14 H14 120.134 no
C14 C15 H15 119.953 no
C16 C15 H15 119.953 no
C15 C16 H16 119.680 no
C17 C16 H16 119.670 no
C16 C17 H17 119.695 no
C18 C17 H17 119.691 no
C13 C18 H18 121.144 no
C17 C18 H18 121.146 no

loop_
_geom_bond_atom_site_label_1
_geom_bond_atom_site_label_2
_geom_bond_distance
_geom_bond_publ_flag
Te1 Te2 2.7297(6) yes
Te1 C1 2.104(5) yes
Te1 C13 2.130(6) yes
Te2 C9 2.131(5) yes
S1 O1 1.441(4) no
S1 O2 1.420(5) no
S1 O3 1.437(4) no
S1 C19 1.810(7) no
F1 C19 1.341(7) no
F2 C19 1.307(7) no
F3 C19 1.339(6) no
C1 C2 1.401(7) no
C1 C10 1.437(8) no
C2 C3 1.426(7) no
C3 C4 1.373(8) no
C4 C5 1.403(7) no
C4 C11 1.505(7) no
C5 C6 1.408(8) no
C5 C10 1.396(7) no
C6 C7 1.379(8) no
C6 C12 1.510(7) no
C7 C8 1.407(7) no
C8 C9 1.370(8) no
C9 C10 1.424(7) no
C11 C12 1.560(9) no
C13 C14 1.379(8) no
C13 C18 1.385(7) no
C14 C15 1.374(8) no
C15 C16 1.357(7) no
C16 C17 1.376(8) no
C17 C18 1.394(8) no
C2 H2 0.950 no
C3 H3 0.950 no
C7 H7 0.950 no
C8 H8 0.950 no
C11 H11A 0.990 no
C11 H11B 0.990 no
C12 H12A 0.990 no
C12 H12B 0.990 no
C14 H14 0.950 no
C15 H15 0.950 no
C16 H16 0.950 no
C17 H17 0.950 no
C18 H18 0.950 no

loop_
_geom_contact_atom_site_label_1
_geom_contact_atom_site_label_2
_geom_contact_distance
_geom_contact_site_symmetry_2
_geom_contact_publ_flag
F1 O1 2.913(6) . no
F1 O2 2.951(7) . no
F2 O1 3.003(5) . no
F2 O3 2.902(6) . no
F3 O2 2.859(6) . no
F3 O3 2.972(6) . no
C1 C4 2.810(7) . no
C1 C18 3.302(8) . no
C2 C5 2.770(8) . no
C3 C6 3.600(8) . no
C3 C10 2.853(7) . no
C5 C8 2.724(7) . no
C6 C9 2.825(7) . no
C7 C10 2.832(8) . no
C13 C16 2.739(8) . no
C14 C17 2.748(7) . no
C15 C18 2.778(8) . no
Te1 O1 3.003(4) 4_555 no
Te1 O3 3.016(5) 2_745 no
Te2 F1 3.563(4) 4_555 no
Te2 O1 3.336(4) 4_555 no
Te2 O2 2.816(5) . no
F1 Te2 3.563(4) 4_554 no
F1 C16 3.391(7) 4_654 no
F1 C17 3.536(8) 4_654 no
F2 F2 3.179(6) 3_865 no
F2 C11 3.272(7) 2_754 no
F2 C12 3.294(7) 2_754 no
F2 C16 3.512(7) 4_654 no
F3 C16 3.198(7) 4_654 no
F3 C17 3.258(6) 1_655 no
O1 Te1 3.003(4) 4_554 no
O1 Te2 3.336(4) 4_554 no
O1 C14 3.401(7) 4_554 no
O2 Te2 2.816(5) . no
O2 C8 3.145(7) . no
O2 C9 3.411(7) . no
O3 Te1 3.016(5) 2_755 no
O3 C1 3.509(7) 2_755 no
O3 C2 3.108(7) 2_755 no
O3 C13 3.245(7) 2_755 no
C1 O3 3.509(7) 2_745 no
C1 C8 3.581(8) 3_755 no
C2 O3 3.108(7) 2_745 no
C3 C3 3.466(8) 3_655 no
C5 C16 3.571(7) 4_554 no
C6 C16 3.542(8) 4_554 no
C6 C17 3.549(8) 4_554 no
C8 O2 3.145(7) . no
C8 C1 3.581(8) 3_755 no
C8 C14 3.568(8) 4_554 no
C8 C15 3.455(8) 4_554 no
C9 O2 3.411(7) . no
C9 C15 3.450(7) 4_554 no
C11 F2 3.272(7) 2_744 no
C12 F2 3.294(7) 2_744 no
C13 O3 3.245(7) 2_745 no
C14 O1 3.401(7) 4_555 no
C14 C8 3.568(8) 4_555 no
C15 C8 3.455(8) 4_555 no
C15 C9 3.450(7) 4_555 no
C16 F1 3.391(7) 4_455 no
C16 F2 3.512(7) 4_455 no
C16 F3 3.198(7) 4_455 no
C16 C5 3.571(7) 4_555 no
C16 C6 3.542(8) 4_555 no
C17 F1 3.536(8) 4_455 no
C17 F3 3.258(6) 1_455 no
C17 C6 3.549(8) 4_555 no
Te1 H2 3.1116 . no
Te1 H14 3.0397 . no
Te1 H18 3.1435 . no
Te2 H8 3.1155 . no
C1 H3 3.2925 . no
C1 H18 2.7511 . no
C2 H18 3.2258 . no
C3 H11A 2.9500 . no
C3 H11B 2.9360 . no
C4 H2 3.2867 . no
C4 H12A 3.1007 . no
C4 H12B 3.0915 . no
C5 H3 3.2482 . no
C5 H7 3.2570 . no
C5 H11A 3.0345 . no
C5 H11B 3.0394 . no
C5 H12A 3.0546 . no
C5 H12B 3.0352 . no
C6 H8 3.2511 . no
C6 H11A 3.0967 . no
C6 H11B 3.0874 . no
C7 H12A 2.9595 . no
C7 H12B 2.9649 . no
C9 H7 3.2884 . no
C10 H2 3.3355 . no
C10 H8 3.2652 . no
C10 H18 3.2698 . no
C11 H3 2.8646 . no
C12 H7 2.8954 . no
C13 H15 3.2397 . no
C13 H17 3.2406 . no
C14 H16 3.2237 . no
C14 H18 3.2682 . no
C15 H17 3.2273 . no
C16 H14 3.2238 . no
C16 H18 3.2674 . no
C17 H15 3.2316 . no
C18 H14 3.2628 . no
C18 H16 3.2611 . no
H2 H3 2.3783 . no
H2 H18 3.4967 . no
H3 H11A 2.9928 . no
H3 H11B 2.9802 . no
H7 H8 2.3418 . no
H7 H12A 3.0135 . no
H7 H12B 3.0326 . no
H11A H12A 2.7748 . no
H11A H12B 2.2635 . no
H11B H12A 2.2635 . no
H11B H12B 2.7813 . no
H14 H15 2.3255 . no
H15 H16 2.3021 . no
H16 H17 2.3168 . no
H17 H18 2.3559 . no
Te1 H7 3.4963 3_755 no
Te2 H7 3.4720 4_555 no
Te2 H11B 3.5548 3_755 no
Te2 H12A 3.5117 3_755 no
S1 H2 3.5604 2_755 no
S1 H8 3.3383 . no
S1 H14 3.4313 4_554 no
F1 H2 3.3609 3_755 no
F1 H3 3.3946 3_755 no
F1 H8 3.5644 . no
F1 H11B 2.8537 2_754 no
F1 H12A 3.5539 2_754 no
F1 H16 3.0054 4_654 no
F1 H17 3.2678 4_654 no
F2 H11A 3.4316 2_754 no
F2 H11A 3.5516 4_655 no
F2 H11B 2.7142 2_754 no
F2 H12A 2.7467 2_754 no
F2 H12B 3.4740 2_754 no
F2 H12B 2.9799 4_655 no
F2 H16 3.5216 4_654 no
F3 H3 3.0105 3_755 no
F3 H12B 2.8107 4_655 no
F3 H15 3.4861 4_654 no
F3 H16 2.6844 4_654 no
F3 H17 2.4194 1_655 no
F3 H18 3.3265 1_655 no
O1 H8 3.4347 . no
O1 H12A 2.8026 2_754 no
O1 H14 3.1733 2_755 no
O1 H14 2.7746 4_554 no
O2 H8 2.3778 . no
O2 H14 3.4610 4_554 no
O3 H2 2.2975 2_755 no
O3 H11A 2.9415 4_655 no
C2 H3 3.5714 3_655 no
C2 H8 3.5384 3_755 no
C2 H11A 3.3843 3_655 no
C3 H3 3.2820 3_655 no
C5 H16 3.3296 4_554 no
C7 H15 3.3385 1_554 no
C9 H15 3.2977 4_554 no
C10 H16 3.5217 4_554 no
C12 H15 3.3381 1_554 no
C12 H17 3.5496 4_554 no
C14 H8 3.5166 4_555 no
C14 H12A 3.5530 1_556 no
C15 H7 3.4127 1_556 no
C15 H12A 3.5535 1_556 no
C15 H12B 3.2196 1_556 no
C15 H18 3.5368 4_555 no
C17 H11B 3.3179 3_655 no
C17 H12B 3.2449 4_555 no
C18 H7 3.5931 4_555 no
C18 H11A 3.4055 3_655 no
C18 H11B 3.5389 3_655 no
C18 H15 3.2957 4_554 no
C19 H11B 3.3364 2_754 no
C19 H12A 3.4216 2_754 no
C19 H12B 3.4361 4_655 no
C19 H16 3.2939 4_654 no
H2 S1 3.5604 2_745 no
H2 F1 3.3609 3_755 no
H2 O3 2.2975 2_745 no
H2 H11A 2.8904 3_655 no
H3 F1 3.3946 3_755 no
H3 F3 3.0105 3_755 no
H3 C2 3.5714 3_655 no
H3 C3 3.2820 3_655 no
H3 H3 3.3670 3_655 no
H3 H16 2.8615 2_645 no
H3 H18 2.9994 3_655 no
H7 Te1 3.4963 3_755 no
H7 Te2 3.4720 4_554 no
H7 C15 3.4127 1_554 no
H7 C18 3.5931 4_554 no
H7 H14 3.2547 1_554 no
H7 H15 2.6153 1_554 no
H8 S1 3.3383 . no
H8 F1 3.5644 . no
H8 O1 3.4347 . no
H8 O2 2.3778 . no
H8 C2 3.5384 3_755 no
H8 C14 3.5166 4_554 no
H8 H14 3.5907 4_554 no
H11A F2 3.4316 2_744 no
H11A F2 3.5516 4_454 no
H11A O3 2.9415 4_454 no
H11A C2 3.3843 3_655 no
H11A C18 3.4055 3_655 no
H11A H2 2.8904 3_655 no
H11A H18 3.3175 3_655 no
H11B Te2 3.5548 3_755 no
H11B F1 2.8537 2_744 no
H11B F2 2.7142 2_744 no
H11B C17 3.3179 3_655 no
H11B C18 3.5389 3_655 no
H11B C19 3.3364 2_744 no
H11B H17 3.1743 3_655 no
H11B H18 3.5662 3_655 no
H12A Te2 3.5117 3_755 no
H12A F1 3.5539 2_744 no
H12A F2 2.7467 2_744 no
H12A O1 2.8026 2_744 no
H12A C14 3.5530 1_554 no
H12A C15 3.5535 1_554 no
H12A C19 3.4216 2_744 no
H12A H14 3.2766 1_554 no
H12A H15 3.2922 1_554 no
H12B F2 3.4740 2_744 no
H12B F2 2.9799 4_454 no
H12B F3 2.8107 4_454 no
H12B C15 3.2196 1_554 no
H12B C17 3.2449 4_554 no
H12B C19 3.4361 4_454 no
H12B H15 2.7828 1_554 no
H12B H17 2.8174 4_554 no
H14 S1 3.4313 4_555 no
H14 O1 3.1733 2_745 no
H14 O1 2.7746 4_555 no
H14 O2 3.4610 4_555 no
H14 H7 3.2547 1_556 no
H14 H8 3.5907 4_555 no
H14 H12A 3.2766 1_556 no
H15 F3 3.4861 4_455 no
H15 C7 3.3385 1_556 no
H15 C9 3.2977 4_555 no
H15 C12 3.3381 1_556 no
H15 C18 3.2957 4_555 no
H15 H7 2.6153 1_556 no
H15 H12A 3.2922 1_556 no
H15 H12B 2.7828 1_556 no
H15 H18 2.8592 4_555 no
H16 F1 3.0054 4_455 no
H16 F2 3.5216 4_455 no
H16 F3 2.6844 4_455 no
H16 C5 3.3296 4_555 no
H16 C10 3.5217 4_555 no
H16 C19 3.2939 4_455 no
H16 H3 2.8615 2_655 no
H16 H18 2.9927 4_555 no
H17 F1 3.2678 4_455 no
H17 F3 2.4194 1_455 no
H17 C12 3.5496 4_555 no
H17 H11B 3.1743 3_655 no
H17 H12B 2.8174 4_555 no
H18 F3 3.3265 1_455 no
H18 C15 3.5368 4_554 no
H18 H3 2.9994 3_655 no
H18 H11A 3.3175 3_655 no
H18 H11B 3.5662 3_655 no
H18 H15 2.8592 4_554 no
H18 H16 2.9927 4_554 no

loop_
_geom_torsion_atom_site_label_1
_geom_torsion_atom_site_label_2
_geom_torsion_atom_site_label_3
_geom_torsion_atom_site_label_4
_geom_torsion
_geom_torsion_publ_flag
Te2 Te1 C1 C2 179.4(3) no
Te2 Te1 C1 C10 4.1(3) no
C1 Te1 Te2 C9 -4.04(15) no
Te2 Te1 C13 C14 -101.8(3) no
Te2 Te1 C13 C18 76.9(4) no
C13 Te1 Te2 C9 -102.50(13) no
C1 Te1 C13 C14 168.2(3) no
C1 Te1 C13 C18 -13.0(4) no
C13 Te1 C1 C2 -82.3(4) no
C13 Te1 C1 C10 102.3(3) no
Te1 Te2 C9 C8 -175.5(4) no
Te1 Te2 C9 C10 4.7(3) no
O1 S1 C19 F1 -56.7(4) no
O1 S1 C19 F2 64.1(4) no
O1 S1 C19 F3 -174.8(3) no
O2 S1 C19 F1 64.5(4) no
O2 S1 C19 F2 -174.8(3) no
O2 S1 C19 F3 -53.7(4) no
O3 S1 C19 F1 -176.2(3) no
O3 S1 C19 F2 -55.4(4) no
O3 S1 C19 F3 65.7(4) no
Te1 C1 C2 C3 -179.0(3) no
Te1 C1 C10 C5 177.2(3) no
Te1 C1 C10 C9 -1.7(7) no
C2 C1 C10 C5 2.0(7) no
C2 C1 C10 C9 -176.9(5) no
C10 C1 C2 C3 -3.9(8) no
C1 C2 C3 C4 3.1(8) no
C2 C3 C4 C5 -0.6(8) no
C2 C3 C4 C11 178.3(5) no
C3 C4 C5 C6 177.6(4) no
C3 C4 C5 C10 -1.4(8) no
C3 C4 C11 C12 -178.6(5) no
C5 C4 C11 C12 0.4(6) no
C11 C4 C5 C6 -1.5(6) no
C11 C4 C5 C10 179.5(4) no
C4 C5 C6 C7 -178.9(4) no
C4 C5 C6 C12 2.0(6) no
C4 C5 C10 C1 0.7(7) no
C4 C5 C10 C9 179.7(4) no
C6 C5 C10 C1 -178.2(4) no
C6 C5 C10 C9 0.8(7) no
C10 C5 C6 C7 0.1(7) no
C10 C5 C6 C12 -179.0(4) no
C5 C6 C7 C8 -0.1(8) no
C5 C6 C12 C11 -1.6(5) no
C7 C6 C12 C11 179.4(5) no
C12 C6 C7 C8 178.8(5) no
C6 C7 C8 C9 -1.0(8) no
C7 C8 C9 Te2 -177.8(4) no
C7 C8 C9 C10 2.0(8) no
Te2 C9 C10 C1 -3.2(7) no
Te2 C9 C10 C5 177.9(3) no
C8 C9 C10 C1 177.0(4) no
C8 C9 C10 C5 -1.8(7) no
C4 C11 C12 C6 0.7(5) no
Te1 C13 C14 C15 177.1(3) no
Te1 C13 C18 C17 -177.9(3) no
C14 C13 C18 C17 0.8(8) no
C18 C13 C14 C15 -1.6(8) no
C13 C14 C15 C16 1.3(8) no
C14 C15 C16 C17 -0.3(8) no
C15 C16 C17 C18 -0.5(8) no
C16 C17 C18 C13 0.3(8) no
